data_7037847
loop_
_publ_author_name
'Zhu, Jiaping'
'Jin, Shaohua'
'Wan, Li'
'Zhang, Chunyuan'
'Li, Lijie'
'Chen, Shusen'
'Shu, Qinghai'

_publ_section_title
;
 Nitrogen-rich 4,4'-azo bis(1,2,4-triazolone) salts-the synthesis and
 promising properties of a new family of high-density insensitive
 materials.
;
_journal_issue 8
_journal_name_full 'Dalton transactions (Cambridge, England : 2003)'
_journal_page_first 3590
_journal_page_last 3598
_journal_paper_doi 10.1039/c5dt04731e
_journal_volume 45
_journal_year 2016
_chemical_formula_sum 'C4 H7 N8 Na O4'
_chemical_formula_weight 254.17
_chemical_name_systematic
; 
 ? 
;
_space_group_IT_number 15
_symmetry_cell_setting monoclinic
_symmetry_space_group_name_Hall '-C 2yc'
_symmetry_space_group_name_H-M 'C 1 2/c 1'
_atom_sites_solution_hydrogens geom
_atom_sites_solution_primary direct
_atom_sites_solution_secondary difmap
_audit_creation_method SHELXL-97
_audit_update_record
;
2015-10-20 deposited with the CCDC.
2016-01-05 downloaded from the CCDC.
;
_cell_angle_alpha 90.00
_cell_angle_beta 93.234(16)
_cell_angle_gamma 90.00
_cell_formula_units_Z 8
_cell_length_a 19.421(15)
_cell_length_b 6.514(5)
_cell_length_c 15.382(12)
_cell_measurement_temperature 293(2)
_cell_volume 1943(3)
_computing_structure_refinement 'SHELXL-97 (Sheldrick, 1997)'
_computing_structure_solution 'SHELXS-97 (Sheldrick, 1990)'
_diffrn_ambient_temperature 293(2)
_diffrn_measured_fraction_theta_full 0.985
_diffrn_measured_fraction_theta_max 0.985
_diffrn_radiation_monochromator graphite
_diffrn_radiation_source 'fine-focus sealed tube'
_diffrn_radiation_type MoK\a
_diffrn_radiation_wavelength 0.71073
_diffrn_reflns_av_R_equivalents 0.0669
_diffrn_reflns_av_sigmaI/netI 0.0686
_diffrn_reflns_limit_h_max 22
_diffrn_reflns_limit_h_min -22
_diffrn_reflns_limit_k_max 7
_diffrn_reflns_limit_k_min -7
_diffrn_reflns_limit_l_max 17
_diffrn_reflns_limit_l_min -12
_diffrn_reflns_number 4338
_diffrn_reflns_theta_full 24.86
_diffrn_reflns_theta_max 24.86
_diffrn_reflns_theta_min 2.10
_exptl_absorpt_coefficient_mu 0.187
_exptl_absorpt_correction_T_max 0.9708
_exptl_absorpt_correction_T_min 0.9672
_exptl_absorpt_correction_type multi-scan
_exptl_absorpt_process_details sadabs
_exptl_crystal_colour yellow
_exptl_crystal_density_diffrn 1.738
_exptl_crystal_density_method 'not measured'
_exptl_crystal_description block
_exptl_crystal_F_000 1040
_exptl_crystal_size_max 0.18
_exptl_crystal_size_mid 0.17
_exptl_crystal_size_min 0.16
_refine_diff_density_max 0.543
_refine_diff_density_min -0.312
_refine_diff_density_rms 0.099
_refine_ls_extinction_method none
_refine_ls_goodness_of_fit_ref 1.091
_refine_ls_hydrogen_treatment mixed
_refine_ls_matrix_type full
_refine_ls_number_parameters 170
_refine_ls_number_reflns 1668
_refine_ls_number_restraints 4
_refine_ls_restrained_S_all 1.089
_refine_ls_R_factor_all 0.0779
_refine_ls_R_factor_gt 0.0631
_refine_ls_shift/su_max 0.000
_refine_ls_shift/su_mean 0.000
_refine_ls_structure_factor_coef Fsqd
_refine_ls_weighting_details 'calc w=1/[\s^2^(Fo^2^)+(0.0705P)^2^+5.6055P] where P=(Fo^2^+2Fc^2^)/3'
_refine_ls_weighting_scheme calc
_refine_ls_wR_factor_gt 0.1552
_refine_ls_wR_factor_ref 0.1660
_reflns_number_gt 1359
_reflns_number_total 1668
_reflns_threshold_expression >2sigma(I)
_cod_data_source_file c5dt04731e2.cif
_cod_data_source_block www
_cod_depositor_comments 'Adding full bibliography for 7037846--7037854.cif.'
_cod_original_sg_symbol_H-M C2/c
_cod_database_code 7037847
_audit_block_doi 10.5517/cc14px0r

loop_
_symmetry_equiv_pos_as_xyz
'x, y, z'
'-x, y, -z+1/2'
'x+1/2, y+1/2, z'
'-x+1/2, y+1/2, -z+1/2'
'-x, -y, -z'
'x, -y, z-1/2'
'-x+1/2, -y+1/2, -z'
'x+1/2, -y+1/2, z-1/2'

loop_
_atom_site_label
_atom_site_type_symbol
_atom_site_fract_x
_atom_site_fract_y
_atom_site_fract_z
_atom_site_U_iso_or_equiv
_atom_site_adp_type
_atom_site_occupancy
_atom_site_symmetry_multiplicity
_atom_site_calc_flag
_atom_site_refinement_flags
Na1 Na 0.09388(7) 0.3151(2) 0.26368(9) 0.0373(5) Uani 1 1 d .
O1 O 0.00660(12) 0.2757(4) 0.15478(15) 0.0340(6) Uani 1 1 d .
N1 N -0.04303(14) 0.2914(5) 0.01544(18) 0.0285(7) Uani 1 1 d .
H1A H -0.0842 0.3278 0.0263 0.034 Uiso 1 1 calc R
C1 C 0.00750(17) 0.2616(5) 0.0757(2) 0.0260(8) Uani 1 1 d .
O2 O 0.26898(13) -0.0289(4) -0.09217(15) 0.0372(7) Uani 1 1 d .
N2 N -0.02088(15) 0.2563(5) -0.06697(18) 0.0314(7) Uani 1 1 d .
C2 C 0.04214(18) 0.2042(6) -0.0578(2) 0.0311(8) Uani 1 1 d .
H2A H 0.0699 0.1716 -0.1032 0.037 Uiso 1 1 calc R
O3 O 0.12481(14) 0.6342(5) 0.19556(17) 0.0405(7) Uani 1 1 d D
H3WC H 0.1612(14) 0.617(8) 0.167(3) 0.061(15) Uiso 1 1 d D
H3WB H 0.0906(17) 0.667(8) 0.161(3) 0.071(17) Uiso 1 1 d D
N3 N 0.06314(13) 0.2031(4) 0.02864(17) 0.0253(6) Uani 1 1 d .
C3 C 0.27714(17) -0.0262(5) -0.0125(2) 0.0276(8) Uani 1 1 d .
O4 O 0.14925(17) 0.0052(5) 0.2927(2) 0.0487(8) Uani 1 1 d D
H4WB H 0.186(2) 0.003(13) 0.326(4) 0.14(3) Uiso 1 1 d D
H4WA H 0.140(3) -0.107(5) 0.265(3) 0.080(18) Uiso 1 1 d D
N4 N 0.12506(14) 0.1466(4) 0.06738(18) 0.0290(7) Uani 1 1 d .
C4 C 0.25573(19) 0.0223(6) 0.1267(2) 0.0346(9) Uani 1 1 d .
H4A H 0.2334 0.0562 0.1766 0.042 Uiso 1 1 calc R
N5 N 0.16417(14) 0.0942(5) 0.01075(18) 0.0281(7) Uani 1 1 d .
N6 N 0.22730(13) 0.0355(4) 0.04365(17) 0.0256(7) Uani 1 1 d .
N7 N 0.33140(14) -0.0743(5) 0.03840(18) 0.0310(7) Uani 1 1 d .
N8 N 0.31761(15) -0.0437(5) 0.12535(19) 0.0350(8) Uani 1 1 d .

loop_
_atom_site_aniso_label
_atom_site_aniso_U_11
_atom_site_aniso_U_22
_atom_site_aniso_U_33
_atom_site_aniso_U_23
_atom_site_aniso_U_13
_atom_site_aniso_U_12
Na1 0.0339(8) 0.0379(9) 0.0398(8) 0.0031(6) -0.0016(6) -0.0013(6)
O1 0.0307(13) 0.0377(16) 0.0335(14) -0.0024(11) 0.0025(10) 0.0041(12)
N1 0.0195(14) 0.0290(17) 0.0369(16) -0.0033(12) 0.0006(11) 0.0037(12)
C1 0.0228(17) 0.0154(17) 0.040(2) -0.0007(14) 0.0022(14) 0.0012(13)
O2 0.0340(15) 0.0409(17) 0.0365(15) -0.0040(11) 0.0016(11) 0.0053(12)
N2 0.0308(17) 0.0268(17) 0.0361(17) -0.0008(12) -0.0026(12) 0.0027(13)
C2 0.0312(19) 0.028(2) 0.0346(19) -0.0014(14) 0.0017(14) 0.0015(16)
O3 0.0385(17) 0.0442(18) 0.0385(15) 0.0024(12) -0.0020(13) 0.0032(14)
N3 0.0185(14) 0.0241(16) 0.0332(15) 0.0004(11) -0.0012(11) 0.0051(12)
C3 0.0262(18) 0.0178(17) 0.039(2) -0.0008(14) 0.0012(14) 0.0019(14)
O4 0.0517(19) 0.0417(19) 0.0512(18) -0.0046(14) -0.0120(14) 0.0077(15)
N4 0.0225(15) 0.0236(16) 0.0406(16) 0.0004(12) 0.0000(12) 0.0016(12)
C4 0.035(2) 0.033(2) 0.036(2) -0.0019(15) 0.0013(15) 0.0042(17)
N5 0.0214(15) 0.0223(16) 0.0406(16) -0.0007(12) 0.0018(12) 0.0032(12)
N6 0.0150(14) 0.0235(16) 0.0379(16) 0.0008(12) -0.0012(11) 0.0040(11)
N7 0.0251(15) 0.0279(17) 0.0396(17) 0.0000(13) -0.0019(12) 0.0016(13)
N8 0.0274(16) 0.0324(18) 0.0445(18) -0.0005(13) -0.0051(13) 0.0060(14)

loop_
_atom_type_symbol
_atom_type_description
_atom_type_scat_dispersion_real
_atom_type_scat_dispersion_imag
_atom_type_scat_source
C C 0.0033 0.0016 'International Tables Vol C Tables 4.2.6.8 and 6.1.1.4'
H H 0.0000 0.0000 'International Tables Vol C Tables 4.2.6.8 and 6.1.1.4'
N N 0.0061 0.0033 'International Tables Vol C Tables 4.2.6.8 and 6.1.1.4'
Na Na 0.0362 0.0249 'International Tables Vol C Tables 4.2.6.8 and 6.1.1.4'
O O 0.0106 0.0060 'International Tables Vol C Tables 4.2.6.8 and 6.1.1.4'

loop_
_citation_id
_citation_doi
_citation_year
1 10.1515/ncrs-2015-0002 2015

loop_
_geom_angle_atom_site_label_1
_geom_angle_atom_site_label_2
_geom_angle_atom_site_label_3
_geom_angle
_geom_angle_site_symmetry_1
_geom_angle_site_symmetry_3
O4 Na1 O1 110.68(12) . .
O4 Na1 O1 100.88(12) . 2
O1 Na1 O1 77.48(11) . 2
O4 Na1 O3 135.05(13) . .
O1 Na1 O3 88.37(11) . .
O1 Na1 O3 123.31(11) 2 .
O4 Na1 N8 84.06(12) . 4
O1 Na1 N8 164.98(12) . 4
O1 Na1 N8 103.23(12) 2 4
O3 Na1 N8 78.68(11) . 4
O4 Na1 Na1 118.16(9) . 2
O1 Na1 Na1 40.06(7) . 2
O1 Na1 Na1 38.80(7) 2 2
O3 Na1 Na1 102.77(8) . 2
N8 Na1 Na1 135.70(10) 4 2
C1 O1 Na1 132.4(2) . .
C1 O1 Na1 126.0(2) . 2
Na1 O1 Na1 101.14(11) . 2
C1 N1 N2 111.2(3) . .
C1 N1 H1A 124.4 . .
N2 N1 H1A 124.4 . .
O1 C1 N1 129.3(3) . .
O1 C1 N3 126.6(3) . .
N1 C1 N3 104.1(3) . .
C2 N2 N1 106.9(3) . .
N2 C2 N3 109.9(3) . .
N2 C2 H2A 125.0 . .
N3 C2 H2A 125.0 . .
Na1 O3 H3WC 110(3) . .
Na1 O3 H3WB 106(4) . .
H3WC O3 H3WB 110(5) . .
N4 N3 C2 129.3(3) . .
N4 N3 C1 122.7(3) . .
C2 N3 C1 107.9(3) . .
O2 C3 N7 130.2(3) . .
O2 C3 N6 124.6(3) . .
N7 C3 N6 105.2(3) . .
Na1 O4 H4WB 119(6) . .
Na1 O4 H4WA 124(4) . .
H4WB O4 H4WA 115(7) . .
N5 N4 N3 109.2(3) . .
N8 C4 N6 109.7(3) . .
N8 C4 H4A 125.1 . .
N6 C4 H4A 125.1 . .
N4 N5 N6 113.2(3) . .
N5 N6 C4 132.6(3) . .
N5 N6 C3 119.7(3) . .
C4 N6 C3 107.7(3) . .
C3 N7 N8 110.3(3) . .
C4 N8 N7 107.2(3) . .
C4 N8 Na1 135.8(3) . 4_545
N7 N8 Na1 115.9(2) . 4_545

loop_
_geom_bond_atom_site_label_1
_geom_bond_atom_site_label_2
_geom_bond_distance
_geom_bond_site_symmetry_2
Na1 O4 2.319(4) .
Na1 O1 2.329(3) .
Na1 O1 2.392(3) 2
Na1 O3 2.419(4) .
Na1 N8 2.527(3) 4
Na1 Na1 3.647(4) 2
O1 C1 1.221(4) .
O1 Na1 2.392(3) 2
N1 C1 1.325(4) .
N1 N2 1.380(4) .
N1 H1A 0.8600 .
C1 N3 1.387(4) .
O2 C3 1.228(4) .
N2 C2 1.270(5) .
C2 N3 1.369(4) .
C2 H2A 0.9300 .
O3 H3WC 0.859(10) .
O3 H3WB 0.858(10) .
N3 N4 1.362(4) .
C3 N7 1.314(5) .
C3 N6 1.392(4) .
O4 H4WB 0.859(10) .
O4 H4WA 0.859(10) .
N4 N5 1.236(4) .
C4 N8 1.277(5) .
C4 N6 1.365(5) .
C4 H4A 0.9300 .
N5 N6 1.355(4) .
N7 N8 1.393(4) .
N8 Na1 2.527(3) 4_545

loop_
_geom_torsion_atom_site_label_1
_geom_torsion_atom_site_label_2
_geom_torsion_atom_site_label_3
_geom_torsion_atom_site_label_4
_geom_torsion
_geom_torsion_site_symmetry_1
_geom_torsion_site_symmetry_4
O4 Na1 O1 C1 -77.9(3) . .
O1 Na1 O1 C1 -175.0(3) 2 .
O3 Na1 O1 C1 60.3(3) . .
N8 Na1 O1 C1 90.6(5) 4 .
Na1 Na1 O1 C1 172.5(4) 2 .
O4 Na1 O1 Na1 109.57(13) . 2
O1 Na1 O1 Na1 12.51(15) 2 2
O3 Na1 O1 Na1 -112.18(12) . 2
N8 Na1 O1 Na1 -81.9(4) 4 2
Na1 O1 C1 N1 -160.8(3) . .
Na1 O1 C1 N1 10.1(5) 2 .
Na1 O1 C1 N3 21.3(5) . .
Na1 O1 C1 N3 -167.8(3) 2 .
N2 N1 C1 O1 -179.0(3) . .
N2 N1 C1 N3 -0.7(4) . .
C1 N1 N2 C2 0.5(4) . .
N1 N2 C2 N3 0.0(4) . .
N2 C2 N3 N4 176.3(3) . .
N2 C2 N3 C1 -0.5(4) . .
O1 C1 N3 N4 2.0(5) . .
N1 C1 N3 N4 -176.3(3) . .
O1 C1 N3 C2 179.0(3) . .
N1 C1 N3 C2 0.7(4) . .
C2 N3 N4 N5 1.0(5) . .
C1 N3 N4 N5 177.3(3) . .
N3 N4 N5 N6 179.9(3) . .
N4 N5 N6 C4 0.3(5) . .
N4 N5 N6 C3 -179.5(3) . .
N8 C4 N6 N5 179.4(3) . .
N8 C4 N6 C3 -0.7(4) . .
O2 C3 N6 N5 1.3(5) . .
N7 C3 N6 N5 -179.5(3) . .
O2 C3 N6 C4 -178.6(3) . .
N7 C3 N6 C4 0.6(4) . .
O2 C3 N7 N8 178.8(3) . .
N6 C3 N7 N8 -0.4(4) . .
N6 C4 N8 N7 0.5(4) . .
N6 C4 N8 Na1 -165.9(3) . 4_545
C3 N7 N8 C4 -0.1(4) . .
C3 N7 N8 Na1 169.5(2) . 4_545
